data_7023157
loop_
_publ_author_name
'Xie, Qi-Wei'
'Wu, Shu-Qi'
'Liu, Cai-Ming'
'Cui, Ai-Li'
'Kou, Hui-Zhong'

_publ_section_title
;
 Synthesis, crystal structure and magnetic properties of dinuclear
 NiIILnIII complexes based on a flexible polydentate ligand.
;
_journal_issue 31
_journal_name_full 'Dalton transactions (Cambridge, England : 2003)'
_journal_page_first 11227
_journal_page_last 11233
_journal_paper_doi 10.1039/c3dt50818h
_journal_volume 42
_journal_year 2013
_chemical_formula_sum 'C71.5 H72 Dy N4 Ni O11'
_chemical_formula_weight 1384.54
_chemical_name_systematic
; 
 ? 
;
_space_group_IT_number 2
_symmetry_cell_setting triclinic
_symmetry_space_group_name_Hall '-P 1'
_symmetry_space_group_name_H-M 'P -1'
_atom_sites_solution_hydrogens geom
_atom_sites_solution_primary direct
_atom_sites_solution_secondary difmap
_audit_creation_method SHELXL-97
_cell_angle_alpha 88.64(5)
_cell_angle_beta 73.25(3)
_cell_angle_gamma 70.27(4)
_cell_formula_units_Z 2
_cell_length_a 13.3097(15)
_cell_length_b 15.3831(19)
_cell_length_c 17.944(2)
_cell_measurement_reflns_used 12040
_cell_measurement_temperature 143(2)
_cell_measurement_theta_max 31.5022
_cell_measurement_theta_min 2.4791
_cell_volume 3300.5(13)
_computing_cell_refinement 'CrystalClear (Rigaku Inc., 2008)'
_computing_data_collection 'CrystalClear (Rigaku Inc., 2008)'
_computing_data_reduction 'CrystalClear (Rigaku Inc., 2008)'
_computing_molecular_graphics 'SHELXTL (Sheldrick, 1990)'
_computing_publication_material SHELXTL
_computing_structure_refinement 'SHELXL-97 (Sheldrick, 1997)'
_computing_structure_solution 'SHELXS-97 (Sheldrick, 1990)'
_diffrn_ambient_temperature 143(2)
_diffrn_detector_area_resol_mean 28.5714
_diffrn_measured_fraction_theta_full 0.997
_diffrn_measured_fraction_theta_max 0.997
_diffrn_measurement_device_type 'Saturn724+ (2x2 bin mode)'
_diffrn_measurement_method dtprofit.ref
_diffrn_radiation_monochromator graphite
_diffrn_radiation_source 'Rotating Anode'
_diffrn_radiation_type MoK\a
_diffrn_radiation_wavelength 0.71075
_diffrn_reflns_av_R_equivalents 0.0394
_diffrn_reflns_av_sigmaI/netI 0.0497
_diffrn_reflns_limit_h_max 16
_diffrn_reflns_limit_h_min -16
_diffrn_reflns_limit_k_max 18
_diffrn_reflns_limit_k_min -18
_diffrn_reflns_limit_l_max 22
_diffrn_reflns_limit_l_min -22
_diffrn_reflns_number 33776
_diffrn_reflns_theta_full 25.00
_diffrn_reflns_theta_max 26.00
_diffrn_reflns_theta_min 2.38
_exptl_absorpt_coefficient_mu 1.471
_exptl_absorpt_correction_T_max 1.0000
_exptl_absorpt_correction_T_min 0.8360
_exptl_absorpt_correction_type multi-scan
_exptl_absorpt_process_details 'Higashi, T. (1995)'
_exptl_crystal_colour green
_exptl_crystal_density_diffrn 1.393
_exptl_crystal_density_method 'not measured'
_exptl_crystal_description Prism
_exptl_crystal_F_000 1422
_exptl_crystal_size_max 0.40
_exptl_crystal_size_mid 0.32
_exptl_crystal_size_min 0.19
_refine_diff_density_max 1.149
_refine_diff_density_min -1.046
_refine_diff_density_rms 0.104
_refine_ls_extinction_method none
_refine_ls_goodness_of_fit_ref 1.039
_refine_ls_hydrogen_treatment constr
_refine_ls_matrix_type full
_refine_ls_number_parameters 838
_refine_ls_number_reflns 12927
_refine_ls_number_restraints 22
_refine_ls_restrained_S_all 1.041
_refine_ls_R_factor_all 0.0458
_refine_ls_R_factor_gt 0.0433
_refine_ls_shift/su_max 0.001
_refine_ls_shift/su_mean 0.000
_refine_ls_structure_factor_coef Fsqd
_refine_ls_weighting_details 'calc w=1/[\s^2^(Fo^2^)+(0.0547P)^2^+7.7102P] where P=(Fo^2^+2Fc^2^)/3'
_refine_ls_weighting_scheme calc
_refine_ls_wR_factor_gt 0.1152
_refine_ls_wR_factor_ref 0.1173
_reflns_number_gt 12335
_reflns_number_total 12927
_reflns_threshold_expression >2sigma(I)
_cod_data_source_file c3dt50818h.txt
_cod_data_source_block 3
_cod_depositor_comments
;
The following automatic conversions were performed:

'_exptl_absorpt_correction_type' value 'Multi-scan' changed to
'multi-scan' according to
/home/saulius/struct/CIF-dictionaries/cif_core.dic dictionary named
'cif_core.dic' version 2.4.2 from 2011-04-26.

Automatic conversion script
Id: cif_fix_values 1891 2012-01-12 08:04:46Z andrius 
;
_cod_original_cell_volume 3300.5(7)
_cod_original_sg_symbol_H-M P-1
_cod_original_formula_sum 'C71.50 H72 Dy N4 Ni O11'
_cod_database_code 7023157

loop_
_symmetry_equiv_pos_as_xyz
'x, y, z'
'-x, -y, -z'

loop_
_atom_site_label
_atom_site_type_symbol
_atom_site_fract_x
_atom_site_fract_y
_atom_site_fract_z
_atom_site_U_iso_or_equiv
_atom_site_adp_type
_atom_site_occupancy
_atom_site_symmetry_multiplicity
_atom_site_calc_flag
_atom_site_refinement_flags
Dy1 Dy 0.152139(15) 0.100659(12) 0.227594(10) 0.02232(7) Uani 1 1 d .
Ni2 Ni 0.10989(4) 0.20753(3) 0.40425(3) 0.02182(12) Uani 1 1 d .
O5 O 0.2391(2) 0.12658(18) 0.31429(16) 0.0222(6) Uani 1 1 d .
O6 O 0.3752(2) 0.0432(2) 0.18492(16) 0.0270(6) Uani 1 1 d .
O7 O 0.1987(2) 0.26904(19) 0.44498(17) 0.0275(6) Uani 1 1 d .
O8 O 0.0725(2) 0.31589(19) 0.33740(17) 0.0265(6) Uani 1 1 d .
O9 O 0.2170(2) 0.1893(2) 0.13334(17) 0.0288(6) Uani 1 1 d .
O10 O -0.0016(2) 0.2029(2) 0.19995(18) 0.0298(7) Uani 1 1 d .
O11 O 0.1877(2) 0.0122(2) 0.11404(16) 0.0282(6) Uani 1 1 d .
O12 O 0.2185(2) -0.05284(18) 0.25558(16) 0.0243(6) Uani 1 1 d .
O13 O 0.0294(2) 0.14858(19) 0.35121(16) 0.0225(6) Uani 1 1 d .
O14 O -0.0182(2) 0.03752(19) 0.27306(17) 0.0265(6) Uani 1 1 d .
N3 N 0.1573(3) 0.0959(2) 0.47350(19) 0.0241(7) Uani 1 1 d .
N4 N -0.0384(3) 0.2616(2) 0.4991(2) 0.0271(7) Uani 1 1 d .
N5 N 0.3807(6) 0.4113(4) 0.1838(4) 0.090(2) Uani 1 1 d .
C15 C -0.0407(4) -0.0235(3) 0.2262(3) 0.0347(10) Uani 1 1 d .
H15A H -0.0895 0.0130 0.1965 0.042 Uiso 1 1 calc R
H15B H -0.0777 -0.0616 0.2600 0.042 Uiso 1 1 calc R
H15C H 0.0297 -0.0637 0.1900 0.042 Uiso 1 1 calc R
C16 C -0.1086(3) 0.0969(3) 0.3301(2) 0.0237(8) Uani 1 1 d .
C17 C -0.2181(3) 0.1007(3) 0.3458(2) 0.0267(9) Uani 1 1 d .
H17 H -0.2357 0.0594 0.3174 0.032 Uiso 1 1 calc R
C18 C -0.3030(4) 0.1658(3) 0.4036(3) 0.0294(9) Uani 1 1 d .
C19 C -0.2726(4) 0.2230(3) 0.4445(3) 0.0301(9) Uani 1 1 d .
H19 H -0.3294 0.2664 0.4846 0.036 Uiso 1 1 calc R
C20 C -0.1627(3) 0.2201(3) 0.4298(2) 0.0264(8) Uani 1 1 d .
C21 C -0.0776(3) 0.1561(3) 0.3710(2) 0.0221(8) Uani 1 1 d .
C22 C -0.4234(4) 0.1735(4) 0.4194(3) 0.0424(12) Uani 1 1 d .
H22A H -0.4669 0.2357 0.4093 0.051 Uiso 1 1 calc R
H22B H -0.4536 0.1627 0.4740 0.051 Uiso 1 1 calc R
H22C H -0.4278 0.1273 0.3850 0.051 Uiso 1 1 calc R
C23 C -0.1412(4) 0.2924(3) 0.4723(3) 0.0314(9) Uani 1 1 d .
H23A H -0.1367 0.3428 0.4375 0.038 Uiso 1 1 calc R
H23B H -0.2068 0.3192 0.5186 0.038 Uiso 1 1 calc R
C24 C -0.0418(4) 0.3441(3) 0.5423(3) 0.0366(11) Uani 1 1 d .
H24A H -0.1114 0.3662 0.5855 0.055 Uiso 1 1 calc R
H24B H -0.0384 0.3932 0.5068 0.055 Uiso 1 1 calc R
H24C H 0.0222 0.3274 0.5630 0.055 Uiso 1 1 calc R
C25 C -0.0362(4) 0.1848(3) 0.5507(3) 0.0330(10) Uani 1 1 d .
H25A H -0.0646 0.1410 0.5310 0.040 Uiso 1 1 calc R
H25B H -0.0856 0.2097 0.6040 0.040 Uiso 1 1 calc R
C26 C 0.0823(4) 0.1342(3) 0.5532(2) 0.0308(9) Uani 1 1 d .
H26A H 0.1095 0.1775 0.5746 0.037 Uiso 1 1 calc R
H26B H 0.0829 0.0831 0.5879 0.037 Uiso 1 1 calc R
C27 C 0.1419(4) 0.0098(3) 0.4518(2) 0.0267(9) Uani 1 1 d .
H27A H 0.1652 -0.0376 0.4867 0.040 Uiso 1 1 calc R
H27B H 0.1873 -0.0125 0.3978 0.040 Uiso 1 1 calc R
H27C H 0.0629 0.0228 0.4565 0.040 Uiso 1 1 calc R
C28 C 0.2770(4) 0.0737(3) 0.4698(2) 0.0268(9) Uani 1 1 d .
H28A H 0.2952 0.0271 0.5073 0.032 Uiso 1 1 calc R
H28B H 0.2868 0.1304 0.4864 0.032 Uiso 1 1 calc R
C29 C 0.3586(4) 0.0369(3) 0.3898(2) 0.0261(8) Uani 1 1 d .
C30 C 0.4644(4) -0.0287(3) 0.3854(3) 0.0298(9) Uani 1 1 d .
H30 H 0.4813 -0.0461 0.4327 0.036 Uiso 1 1 calc R
C31 C 0.5444(4) -0.0686(3) 0.3159(3) 0.0317(10) Uani 1 1 d .
C32 C 0.6582(4) -0.1374(4) 0.3132(3) 0.0481(13) Uani 1 1 d .
H32A H 0.7165 -0.1137 0.2836 0.058 Uiso 1 1 calc R
H32B H 0.6687 -0.1968 0.2879 0.058 Uiso 1 1 calc R
H32C H 0.6631 -0.1461 0.3665 0.058 Uiso 1 1 calc R
C33 C 0.5172(3) -0.0465(3) 0.2463(3) 0.0289(9) Uani 1 1 d .
H33 H 0.5692 -0.0755 0.1976 0.035 Uiso 1 1 calc R
C34 C 0.4143(3) 0.0177(3) 0.2489(2) 0.0253(8) Uani 1 1 d .
C35 C 0.3355(3) 0.0633(3) 0.3195(2) 0.0226(8) Uani 1 1 d .
C36 C 0.4487(4) 0.0037(4) 0.1095(3) 0.0368(10) Uani 1 1 d .
H36A H 0.4702 -0.0639 0.1077 0.044 Uiso 1 1 calc R
H36B H 0.5158 0.0208 0.0990 0.044 Uiso 1 1 calc R
H36C H 0.4108 0.0271 0.0699 0.044 Uiso 1 1 calc R
C37 C 0.4084(4) -0.2844(3) 0.3445(3) 0.0314(9) Uani 1 1 d .
H37 H 0.4497 -0.2799 0.3786 0.038 Uiso 1 1 calc R
C38 C 0.3572(3) -0.2067(3) 0.3105(2) 0.0248(8) Uani 1 1 d .
H38 H 0.3610 -0.1484 0.3229 0.030 Uiso 1 1 calc R
C39 C 0.3989(4) -0.3693(3) 0.3287(3) 0.0357(10) Uani 1 1 d .
H39 H 0.4331 -0.4224 0.3525 0.043 Uiso 1 1 calc R
C40 C 0.3399(4) -0.3762(3) 0.2784(3) 0.0341(10) Uani 1 1 d .
H40 H 0.3331 -0.4339 0.2682 0.041 Uiso 1 1 calc R
C41 C 0.2907(4) -0.2991(3) 0.2427(3) 0.0291(9) Uani 1 1 d .
H41 H 0.2506 -0.3042 0.2080 0.035 Uiso 1 1 calc R
C42 C 0.3002(3) -0.2138(3) 0.2581(2) 0.0231(8) Uani 1 1 d .
C43 C 0.2623(4) -0.1447(3) 0.1380(2) 0.0276(9) Uani 1 1 d .
H43A H 0.2876 -0.2067 0.1160 0.033 Uiso 1 1 calc R
C44 C 0.2552(3) -0.1311(3) 0.2173(2) 0.0233(8) Uani 1 1 d .
C45 C 0.2347(3) -0.0731(3) 0.0898(2) 0.0257(8) Uani 1 1 d .
C46 C 0.2625(3) -0.0954(3) 0.0038(2) 0.0276(9) Uani 1 1 d .
C47 C 0.2546(4) -0.0228(4) -0.0450(3) 0.0332(10) Uani 1 1 d .
H47 H 0.2337 0.0388 -0.0235 0.040 Uiso 1 1 calc R
C48 C 0.2771(4) -0.0405(4) -0.1251(3) 0.0423(12) Uani 1 1 d .
H48 H 0.2708 0.0093 -0.1580 0.051 Uiso 1 1 calc R
C49 C 0.3087(4) -0.1299(4) -0.1569(3) 0.0460(13) Uani 1 1 d .
H49 H 0.3235 -0.1416 -0.2114 0.055 Uiso 1 1 calc R
C50 C 0.3188(4) -0.2018(4) -0.1098(3) 0.0461(13) Uani 1 1 d .
H50 H 0.3415 -0.2634 -0.1319 0.055 Uiso 1 1 calc R
C51 C 0.2962(4) -0.1853(4) -0.0301(3) 0.0384(11) Uani 1 1 d .
H51 H 0.3036 -0.2358 0.0019 0.046 Uiso 1 1 calc R
C52 C 0.3655(4) 0.2486(3) 0.0213(3) 0.0367(10) Uani 1 1 d .
H52 H 0.3841 0.2280 0.0675 0.044 Uiso 1 1 calc R
C53 C 0.4439(4) 0.2678(4) -0.0398(3) 0.0475(13) Uani 1 1 d .
H53 H 0.5152 0.2613 -0.0348 0.057 Uiso 1 1 calc R
C54 C 0.4187(4) 0.2966(4) -0.1085(3) 0.0485(13) Uani 1 1 d .
H54 H 0.4715 0.3119 -0.1500 0.058 Uiso 1 1 calc R
C55 C 0.3162(5) 0.3027(4) -0.1154(3) 0.0536(15) Uani 1 1 d .
H55 H 0.2996 0.3193 -0.1629 0.064 Uiso 1 1 calc R
C56 C 0.2368(4) 0.2849(4) -0.0535(3) 0.0447(12) Uani 1 1 d .
H56 H 0.1659 0.2906 -0.0589 0.054 Uiso 1 1 calc R
C57 C 0.2599(4) 0.2588(3) 0.0163(3) 0.0311(9) Uani 1 1 d .
C58 C 0.1772(4) 0.2408(3) 0.0851(3) 0.0289(9) Uani 1 1 d .
C59 C 0.0626(4) 0.2827(3) 0.0942(3) 0.0362(10) Uani 1 1 d .
H59A H 0.0403 0.3249 0.0576 0.043 Uiso 1 1 calc R
C60 C -0.0210(4) 0.2654(3) 0.1546(3) 0.0300(9) Uani 1 1 d .
C61 C -0.1428(4) 0.3242(3) 0.1686(3) 0.0330(10) Uani 1 1 d .
C62 C -0.2188(4) 0.3203(3) 0.2391(3) 0.0346(10) Uani 1 1 d .
H62 H -0.1943 0.2795 0.2760 0.042 Uiso 1 1 calc R
C63 C -0.3308(4) 0.3759(4) 0.2560(3) 0.0452(13) Uani 1 1 d .
H63 H -0.3823 0.3739 0.3046 0.054 Uiso 1 1 calc R
C64 C -0.3669(5) 0.4339(4) 0.2023(4) 0.0531(15) Uani 1 1 d .
H64 H -0.4436 0.4712 0.2139 0.064 Uiso 1 1 calc R
C65 C -0.2928(5) 0.4383(4) 0.1320(4) 0.0616(17) Uani 1 1 d .
H65 H -0.3182 0.4794 0.0956 0.074 Uiso 1 1 calc R
C66 C -0.1802(4) 0.3823(4) 0.1140(4) 0.0516(14) Uani 1 1 d .
H66 H -0.1294 0.3839 0.0648 0.062 Uiso 1 1 calc R
C67 C 0.2648(3) 0.3816(3) 0.4788(2) 0.0256(8) Uani 1 1 d .
C68 C 0.2672(4) 0.3471(3) 0.5511(3) 0.0353(10) Uani 1 1 d .
H68 H 0.2342 0.3016 0.5688 0.042 Uiso 1 1 calc R
C69 C 0.3171(4) 0.3784(4) 0.5973(3) 0.0432(12) Uani 1 1 d .
H69 H 0.3170 0.3550 0.6468 0.052 Uiso 1 1 calc R
C70 C 0.3667(5) 0.4433(4) 0.5720(3) 0.0476(14) Uani 1 1 d .
H70 H 0.4005 0.4651 0.6039 0.057 Uiso 1 1 calc R
C71 C 0.3671(5) 0.4762(4) 0.5004(4) 0.0622(19) Uani 1 1 d .
H71 H 0.4025 0.5203 0.4824 0.075 Uiso 1 1 calc R
C72 C 0.3168(5) 0.4461(4) 0.4539(3) 0.0473(14) Uani 1 1 d .
H72 H 0.3177 0.4698 0.4045 0.057 Uiso 1 1 calc R
C73 C 0.2051(3) 0.3485(3) 0.4322(2) 0.0240(8) Uani 1 1 d .
C74 C 0.1568(3) 0.4088(3) 0.3823(3) 0.0271(9) Uani 1 1 d .
H74A H 0.1686 0.4665 0.3773 0.032 Uiso 1 1 calc R
C75 C 0.0925(3) 0.3907(3) 0.3391(2) 0.0252(8) Uani 1 1 d .
C76 C 0.0381(4) 0.4662(3) 0.2939(3) 0.0305(9) Uani 1 1 d .
C77 C 0.0656(5) 0.5457(4) 0.2794(3) 0.0424(12) Uani 1 1 d .
H77 H 0.1253 0.5520 0.2951 0.051 Uiso 1 1 calc R
C78 C 0.0062(5) 0.6166(4) 0.2418(3) 0.0514(14) Uani 1 1 d .
H78 H 0.0235 0.6718 0.2343 0.062 Uiso 1 1 calc R
C79 C -0.0490(4) 0.4598(3) 0.2697(3) 0.0366(11) Uani 1 1 d .
H79 H -0.0709 0.4070 0.2804 0.044 Uiso 1 1 calc R
C80 C -0.1051(5) 0.5287(4) 0.2300(3) 0.0488(14) Uani 1 1 d .
H80 H -0.1633 0.5221 0.2126 0.059 Uiso 1 1 calc R
C81 C -0.0763(5) 0.6066(4) 0.2160(4) 0.0551(15) Uani 1 1 d .
H81 H -0.1139 0.6535 0.1883 0.066 Uiso 1 1 calc R
C82 C 0.3848(5) 0.2536(4) 0.2379(4) 0.0554(15) Uani 1 1 d .
H82A H 0.3210 0.2396 0.2315 0.067 Uiso 1 1 calc R
H82B H 0.3800 0.2557 0.2934 0.067 Uiso 1 1 calc R
H82C H 0.4545 0.2053 0.2088 0.067 Uiso 1 1 calc R
C83 C 0.3829(5) 0.3423(4) 0.2086(4) 0.0565(16) Uani 1 1 d .
N6 N 0.9440(12) 0.8139(6) 0.1120(9) 0.080(5) Uani 0.50 1 d P
C85 C 0.9804(10) 0.8390(7) 0.0564(8) 0.045(3) Uani 0.50 1 d PU
C86 C 1.0181(7) 0.8742(9) -0.0101(7) 0.058(4) Uani 0.50 1 d P
H86A H 0.9632 0.8879 -0.0392 0.087 Uiso 0.50 1 calc PR
H86B H 1.0891 0.8293 -0.0416 0.087 Uiso 0.50 1 calc PR
H86C H 1.0296 0.9314 0.0016 0.087 Uiso 0.50 1 calc PR
C87 C 0.1834(8) 0.4883(5) 0.0727(5) 0.0297(19) Uani 0.50 1 d PD
H87A H 0.1936 0.4701 0.0183 0.045 Uiso 0.50 1 calc PR
H87B H 0.1058 0.4994 0.1037 0.045 Uiso 0.50 1 calc PR
H87C H 0.2337 0.4387 0.0938 0.045 Uiso 0.50 1 calc PR
C88 C 0.2091(11) 0.5732(8) 0.0762(6) 0.061(3) Uani 0.50 1 d PD
O1W O 0.436(3) 0.5484(13) 0.0301(15) 0.26(2) Uani 0.50 1 d P
N7 N 0.246(2) 0.6321(11) 0.0738(7) 0.204(15) Uani 0.50 1 d PD
O15 O 0.0000 0.5000 0.0000 0.187(6) Uani 1 2 d SDU
C90 C 0.0855(12) 0.5015(11) 0.0415(9) 0.080(4) Uani 0.50 1 d PDU

loop_
_atom_site_aniso_label
_atom_site_aniso_U_11
_atom_site_aniso_U_22
_atom_site_aniso_U_33
_atom_site_aniso_U_23
_atom_site_aniso_U_13
_atom_site_aniso_U_12
Dy1 0.02281(11) 0.02154(11) 0.02138(11) 0.00263(7) -0.00884(8) -0.00427(7)
Ni2 0.0269(3) 0.0186(3) 0.0218(3) 0.00094(19) -0.0079(2) -0.0095(2)
O5 0.0240(14) 0.0203(14) 0.0239(14) 0.0037(11) -0.0111(11) -0.0064(11)
O6 0.0226(14) 0.0318(16) 0.0226(14) 0.0038(12) -0.0074(12) -0.0038(12)
O7 0.0374(17) 0.0209(14) 0.0306(16) 0.0051(12) -0.0170(13) -0.0127(12)
O8 0.0314(16) 0.0228(15) 0.0296(15) 0.0031(12) -0.0133(13) -0.0112(12)
O9 0.0249(15) 0.0328(16) 0.0291(16) 0.0122(12) -0.0118(12) -0.0079(12)
O10 0.0220(15) 0.0303(16) 0.0342(17) 0.0093(13) -0.0118(13) -0.0030(12)
O11 0.0330(16) 0.0251(15) 0.0250(15) -0.0001(12) -0.0136(13) -0.0040(12)
O12 0.0299(15) 0.0205(14) 0.0219(14) 0.0001(11) -0.0103(12) -0.0058(11)
O13 0.0222(14) 0.0228(14) 0.0231(14) -0.0017(11) -0.0061(11) -0.0087(11)
O14 0.0274(15) 0.0247(15) 0.0285(15) -0.0043(12) -0.0099(12) -0.0087(12)
N3 0.0328(19) 0.0200(17) 0.0225(17) 0.0019(13) -0.0092(14) -0.0121(14)
N4 0.0335(19) 0.0235(18) 0.0235(17) -0.0015(14) -0.0054(15) -0.0113(15)
N5 0.097(5) 0.050(4) 0.112(6) -0.009(3) 0.005(4) -0.041(3)
C15 0.031(2) 0.038(3) 0.037(3) -0.010(2) -0.011(2) -0.013(2)
C16 0.025(2) 0.023(2) 0.024(2) 0.0035(15) -0.0082(16) -0.0086(16)
C17 0.028(2) 0.027(2) 0.030(2) 0.0063(17) -0.0115(18) -0.0127(17)
C18 0.026(2) 0.033(2) 0.027(2) 0.0076(17) -0.0066(17) -0.0098(18)
C19 0.029(2) 0.030(2) 0.026(2) 0.0016(17) -0.0036(17) -0.0072(18)
C20 0.027(2) 0.023(2) 0.025(2) 0.0013(16) -0.0045(17) -0.0060(16)
C21 0.026(2) 0.0190(19) 0.0224(19) 0.0038(15) -0.0075(16) -0.0095(16)
C22 0.027(2) 0.055(3) 0.044(3) 0.005(2) -0.008(2) -0.015(2)
C23 0.029(2) 0.028(2) 0.032(2) -0.0067(18) -0.0023(18) -0.0075(18)
C24 0.041(3) 0.030(2) 0.032(2) -0.0138(19) 0.000(2) -0.012(2)
C25 0.043(3) 0.034(2) 0.022(2) -0.0013(18) -0.0029(19) -0.019(2)
C26 0.043(3) 0.031(2) 0.022(2) 0.0043(17) -0.0088(19) -0.018(2)
C27 0.036(2) 0.023(2) 0.026(2) 0.0048(16) -0.0097(18) -0.0168(18)
C28 0.035(2) 0.025(2) 0.027(2) 0.0079(16) -0.0167(18) -0.0132(18)
C29 0.032(2) 0.021(2) 0.029(2) 0.0048(16) -0.0120(18) -0.0121(17)
C30 0.035(2) 0.028(2) 0.037(2) 0.0136(18) -0.024(2) -0.0139(18)
C31 0.025(2) 0.029(2) 0.044(3) 0.0096(19) -0.017(2) -0.0090(18)
C32 0.034(3) 0.047(3) 0.061(4) 0.019(3) -0.024(3) -0.004(2)
C33 0.023(2) 0.028(2) 0.035(2) 0.0063(18) -0.0087(18) -0.0077(17)
C34 0.024(2) 0.027(2) 0.028(2) 0.0080(16) -0.0124(17) -0.0088(16)
C35 0.0236(19) 0.0204(19) 0.029(2) 0.0075(16) -0.0127(16) -0.0110(16)
C36 0.027(2) 0.047(3) 0.028(2) 0.001(2) -0.0050(18) -0.006(2)
C37 0.030(2) 0.035(2) 0.027(2) 0.0067(18) -0.0106(18) -0.0069(18)
C38 0.027(2) 0.023(2) 0.022(2) 0.0018(15) -0.0064(16) -0.0078(16)
C39 0.036(2) 0.029(2) 0.034(2) 0.0100(19) -0.011(2) -0.0019(19)
C40 0.036(2) 0.023(2) 0.039(3) 0.0024(18) -0.009(2) -0.0066(18)
C41 0.030(2) 0.026(2) 0.031(2) 0.0004(17) -0.0097(18) -0.0079(17)
C42 0.0207(19) 0.024(2) 0.0203(19) -0.0001(15) -0.0042(15) -0.0033(15)
C43 0.031(2) 0.026(2) 0.023(2) -0.0031(16) -0.0091(17) -0.0051(17)
C44 0.0192(19) 0.023(2) 0.026(2) 0.0019(16) -0.0069(16) -0.0049(15)
C45 0.0172(19) 0.034(2) 0.025(2) 0.0003(17) -0.0083(16) -0.0063(16)
C46 0.024(2) 0.038(2) 0.022(2) 0.0018(17) -0.0095(17) -0.0107(18)
C47 0.030(2) 0.050(3) 0.028(2) 0.009(2) -0.0131(19) -0.020(2)
C48 0.036(3) 0.071(4) 0.029(2) 0.013(2) -0.015(2) -0.026(3)
C49 0.035(3) 0.079(4) 0.020(2) -0.006(2) -0.010(2) -0.012(3)
C50 0.044(3) 0.054(3) 0.031(3) -0.015(2) -0.014(2) -0.002(2)
C51 0.038(3) 0.043(3) 0.031(2) -0.003(2) -0.016(2) -0.004(2)
C52 0.026(2) 0.043(3) 0.035(3) 0.006(2) -0.0096(19) -0.005(2)
C53 0.025(2) 0.059(3) 0.051(3) 0.009(3) -0.008(2) -0.009(2)
C54 0.033(3) 0.051(3) 0.048(3) 0.010(2) 0.002(2) -0.010(2)
C55 0.042(3) 0.077(4) 0.037(3) 0.024(3) -0.011(2) -0.016(3)
C56 0.033(3) 0.061(3) 0.042(3) 0.018(2) -0.015(2) -0.015(2)
C57 0.030(2) 0.026(2) 0.036(2) 0.0086(18) -0.0118(19) -0.0070(18)
C58 0.030(2) 0.028(2) 0.031(2) 0.0071(17) -0.0138(18) -0.0089(17)
C59 0.029(2) 0.039(3) 0.041(3) 0.016(2) -0.014(2) -0.009(2)
C60 0.027(2) 0.031(2) 0.033(2) 0.0040(18) -0.0147(18) -0.0064(18)
C61 0.027(2) 0.028(2) 0.043(3) 0.0038(19) -0.017(2) -0.0023(18)
C62 0.028(2) 0.035(3) 0.038(3) -0.002(2) -0.012(2) -0.0059(19)
C63 0.030(3) 0.050(3) 0.047(3) -0.014(2) -0.007(2) -0.006(2)
C64 0.032(3) 0.044(3) 0.073(4) -0.008(3) -0.022(3) 0.006(2)
C65 0.043(3) 0.054(4) 0.080(5) 0.025(3) -0.031(3) 0.002(3)
C66 0.032(3) 0.057(4) 0.060(4) 0.019(3) -0.017(3) -0.005(2)
C67 0.026(2) 0.0194(19) 0.033(2) 0.0026(16) -0.0146(18) -0.0052(16)
C68 0.042(3) 0.036(3) 0.037(3) 0.006(2) -0.018(2) -0.020(2)
C69 0.050(3) 0.053(3) 0.038(3) 0.006(2) -0.024(2) -0.023(3)
C70 0.056(3) 0.040(3) 0.066(4) 0.006(2) -0.046(3) -0.017(2)
C71 0.075(4) 0.062(4) 0.096(5) 0.043(4) -0.064(4) -0.052(3)
C72 0.058(3) 0.052(3) 0.061(3) 0.031(3) -0.042(3) -0.037(3)
C73 0.024(2) 0.020(2) 0.027(2) 0.0013(16) -0.0086(17) -0.0069(16)
C74 0.031(2) 0.019(2) 0.037(2) 0.0054(17) -0.0168(19) -0.0107(17)
C75 0.026(2) 0.024(2) 0.026(2) 0.0030(16) -0.0097(17) -0.0072(16)
C76 0.035(2) 0.024(2) 0.035(2) 0.0053(18) -0.0170(19) -0.0079(18)
C77 0.058(3) 0.041(3) 0.044(3) 0.016(2) -0.031(3) -0.024(2)
C78 0.073(4) 0.038(3) 0.055(3) 0.018(2) -0.034(3) -0.023(3)
C79 0.037(3) 0.031(2) 0.048(3) 0.009(2) -0.023(2) -0.011(2)
C80 0.047(3) 0.040(3) 0.067(4) 0.009(3) -0.038(3) -0.006(2)
C81 0.071(4) 0.037(3) 0.062(4) 0.016(3) -0.043(3) -0.005(3)
C82 0.051(3) 0.046(3) 0.059(4) -0.005(3) -0.001(3) -0.017(3)
C83 0.049(3) 0.046(3) 0.069(4) -0.017(3) 0.002(3) -0.025(3)
N6 0.149(12) 0.015(4) 0.125(11) 0.007(5) -0.121(10) -0.021(6)
C85 0.065(6) 0.017(4) 0.069(6) -0.011(4) -0.062(5) 0.004(4)
C86 0.009(4) 0.080(8) 0.078(8) -0.059(7) -0.009(5) -0.004(4)
C87 0.042(5) 0.016(4) 0.019(4) -0.010(3) 0.004(3) -0.003(3)
C88 0.075(9) 0.070(9) 0.024(5) -0.002(5) -0.011(5) -0.011(7)
O1W 0.52(5) 0.22(2) 0.33(3) 0.22(3) -0.38(4) -0.30(3)
N7 0.56(5) 0.097(11) 0.034(7) 0.033(7) -0.092(14) -0.21(2)
O15 0.179(9) 0.162(9) 0.199(9) 0.052(7) -0.035(7) -0.052(7)
C90 0.089(8) 0.070(7) 0.077(8) 0.020(6) -0.020(6) -0.026(6)

loop_
_atom_type_symbol
_atom_type_description
_atom_type_scat_dispersion_real
_atom_type_scat_dispersion_imag
_atom_type_scat_source
C C 0.0033 0.0016 'International Tables Vol C Tables 4.2.6.8 and 6.1.1.4'
H H 0.0000 0.0000 'International Tables Vol C Tables 4.2.6.8 and 6.1.1.4'
N N 0.0061 0.0033 'International Tables Vol C Tables 4.2.6.8 and 6.1.1.4'
O O 0.0106 0.0060 'International Tables Vol C Tables 4.2.6.8 and 6.1.1.4'
Ni Ni 0.3393 1.1124 'International Tables Vol C Tables 4.2.6.8 and 6.1.1.4'
Dy Dy -0.1892 4.4098 'International Tables Vol C Tables 4.2.6.8 and 6.1.1.4'

loop_
_geom_angle_atom_site_label_1
_geom_angle_atom_site_label_2
_geom_angle_atom_site_label_3
_geom_angle
_geom_angle_site_symmetry_1
O10 Dy1 O5 127.26(10) .
O10 Dy1 O9 73.23(10) .
O5 Dy1 O9 96.30(10) .
O10 Dy1 O13 78.83(10) .
O5 Dy1 O13 68.11(9) .
O9 Dy1 O13 128.49(10) .
O10 Dy1 O11 88.19(10) .
O5 Dy1 O11 141.45(10) .
O9 Dy1 O11 78.41(11) .
O13 Dy1 O11 143.17(10) .
O10 Dy1 O12 139.27(10) .
O5 Dy1 O12 84.21(9) .
O9 Dy1 O12 134.94(10) .
O13 Dy1 O12 93.59(10) .
O11 Dy1 O12 74.14(10) .
O10 Dy1 O14 70.41(10) .
O5 Dy1 O14 121.36(9) .
O9 Dy1 O14 138.60(9) .
O13 Dy1 O14 61.89(9) .
O11 Dy1 O14 81.30(10) .
O12 Dy1 O14 70.80(9) .
O10 Dy1 O6 142.82(10) .
O5 Dy1 O6 60.99(9) .
O9 Dy1 O6 69.70(9) .
O13 Dy1 O6 127.86(9) .
O11 Dy1 O6 81.79(10) .
O12 Dy1 O6 71.55(9) .
O14 Dy1 O6 141.66(9) .
O10 Dy1 Ni2 97.02(8) .
O5 Dy1 Ni2 35.50(7) .
O9 Dy1 Ni2 106.88(8) .
O13 Dy1 Ni2 35.51(6) .
O11 Dy1 Ni2 173.43(7) .
O12 Dy1 Ni2 99.29(7) .
O14 Dy1 Ni2 96.64(6) .
O6 Dy1 Ni2 96.27(6) .
O7 Ni2 O8 88.51(11) .
O7 Ni2 O5 97.22(12) .
O8 Ni2 O5 92.89(11) .
O7 Ni2 O13 173.65(12) .
O8 Ni2 O13 87.14(11) .
O5 Ni2 O13 78.40(11) .
O7 Ni2 N4 95.11(13) .
O8 Ni2 N4 95.85(13) .
O5 Ni2 N4 165.05(12) .
O13 Ni2 N4 89.93(12) .
O7 Ni2 N3 88.65(12) .
O8 Ni2 N3 176.76(12) .
O5 Ni2 N3 85.94(12) .
O13 Ni2 N3 95.57(12) .
N4 Ni2 N3 85.94(14) .
O7 Ni2 Dy1 133.26(9) .
O8 Ni2 Dy1 77.08(8) .
O5 Ni2 Dy1 40.92(7) .
O13 Ni2 Dy1 41.00(8) .
N4 Ni2 Dy1 130.09(10) .
N3 Ni2 Dy1 103.83(9) .
C35 O5 Ni2 126.7(2) .
C35 O5 Dy1 121.1(2) .
Ni2 O5 Dy1 103.58(11) .
C34 O6 C36 117.9(3) .
C34 O6 Dy1 110.8(2) .
C36 O6 Dy1 126.1(2) .
C73 O7 Ni2 127.5(3) .
C75 O8 Ni2 127.6(3) .
C58 O9 Dy1 134.8(3) .
C60 O10 Dy1 137.4(3) .
C45 O11 Dy1 136.0(3) .
C44 O12 Dy1 135.4(3) .
C21 O13 Ni2 130.1(2) .
C21 O13 Dy1 124.1(2) .
Ni2 O13 Dy1 103.48(11) .
C16 O14 C15 117.1(3) .
C16 O14 Dy1 112.5(2) .
C15 O14 Dy1 125.2(3) .
C27 N3 C26 109.8(3) .
C27 N3 C28 108.6(3) .
C26 N3 C28 111.0(3) .
C27 N3 Ni2 114.9(2) .
C26 N3 Ni2 102.9(2) .
C28 N3 Ni2 109.6(2) .
C25 N4 C24 110.1(3) .
C25 N4 C23 112.2(3) .
C24 N4 C23 105.8(3) .
C25 N4 Ni2 104.5(3) .
C24 N4 Ni2 112.6(3) .
C23 N4 Ni2 111.9(3) .
O14 C15 H15A 109.5 .
O14 C15 H15B 109.5 .
H15A C15 H15B 109.5 .
O14 C15 H15C 109.5 .
H15A C15 H15C 109.5 .
H15B C15 H15C 109.5 .
C17 C16 O14 125.1(4) .
C17 C16 C21 122.4(4) .
O14 C16 C21 112.5(3) .
C16 C17 C18 119.8(4) .
C16 C17 H17 120.1 .
C18 C17 H17 120.1 .
C19 C18 C17 117.9(4) .
C19 C18 C22 121.6(4) .
C17 C18 C22 120.5(4) .
C18 C19 C20 123.2(4) .
C18 C19 H19 118.4 .
C20 C19 H19 118.4 .
C19 C20 C21 119.1(4) .
C19 C20 C23 118.5(4) .
C21 C20 C23 122.2(4) .
O13 C21 C20 124.1(3) .
O13 C21 C16 118.3(3) .
C20 C21 C16 117.6(4) .
C18 C22 H22A 109.5 .
C18 C22 H22B 109.5 .
H22A C22 H22B 109.5 .
C18 C22 H22C 109.5 .
H22A C22 H22C 109.5 .
H22B C22 H22C 109.5 .
N4 C23 C20 117.4(3) .
N4 C23 H23A 108.0 .
C20 C23 H23A 108.0 .
N4 C23 H23B 108.0 .
C20 C23 H23B 108.0 .
H23A C23 H23B 107.2 .
N4 C24 H24A 109.5 .
N4 C24 H24B 109.5 .
H24A C24 H24B 109.5 .
N4 C24 H24C 109.5 .
H24A C24 H24C 109.5 .
H24B C24 H24C 109.5 .
N4 C25 C26 110.1(4) .
N4 C25 H25A 109.6 .
C26 C25 H25A 109.6 .
N4 C25 H25B 109.6 .
C26 C25 H25B 109.6 .
H25A C25 H25B 108.2 .
N3 C26 C25 110.3(3) .
N3 C26 H26A 109.6 .
C25 C26 H26A 109.6 .
N3 C26 H26B 109.6 .
C25 C26 H26B 109.6 .
H26A C26 H26B 108.1 .
N3 C27 H27A 109.5 .
N3 C27 H27B 109.5 .
H27A C27 H27B 109.5 .
N3 C27 H27C 109.5 .
H27A C27 H27C 109.5 .
H27B C27 H27C 109.5 .
N3 C28 C29 114.1(3) .
N3 C28 H28A 108.7 .
C29 C28 H28A 108.7 .
N3 C28 H28B 108.7 .
C29 C28 H28B 108.7 .
H28A C28 H28B 107.6 .
C35 C29 C30 117.7(4) .
C35 C29 C28 124.1(4) .
C30 C29 C28 118.1(4) .
C31 C30 C29 123.3(4) .
C31 C30 H30 118.3 .
C29 C30 H30 118.3 .
C30 C31 C33 118.2(4) .
C30 C31 C32 121.9(4) .
C33 C31 C32 119.8(4) .
C31 C32 H32A 109.5 .
C31 C32 H32B 109.5 .
H32A C32 H32B 109.5 .
C31 C32 H32C 109.5 .
H32A C32 H32C 109.5 .
H32B C32 H32C 109.5 .
C34 C33 C31 119.6(4) .
C34 C33 H33 120.2 .
C31 C33 H33 120.2 .
C33 C34 O6 125.5(4) .
C33 C34 C35 122.1(4) .
O6 C34 C35 112.4(3) .
O5 C35 C29 124.6(4) .
O5 C35 C34 116.5(3) .
C29 C35 C34 118.7(4) .
O6 C36 H36A 109.5 .
O6 C36 H36B 109.5 .
H36A C36 H36B 109.5 .
O6 C36 H36C 109.5 .
H36A C36 H36C 109.5 .
H36B C36 H36C 109.5 .
C38 C37 C39 119.8(4) .
C38 C37 H37 120.1 .
C39 C37 H37 120.1 .
C37 C38 C42 120.2(4) .
C37 C38 H38 119.9 .
C42 C38 H38 119.9 .
C40 C39 C37 120.1(4) .
C40 C39 H39 119.9 .
C37 C39 H39 119.9 .
C39 C40 C41 120.3(4) .
C39 C40 H40 119.9 .
C41 C40 H40 119.9 .
C40 C41 C42 119.9(4) .
C40 C41 H41 120.0 .
C42 C41 H41 120.0 .
C38 C42 C41 119.5(4) .
C38 C42 C44 118.8(4) .
C41 C42 C44 121.6(4) .
C45 C43 C44 124.5(4) .
C45 C43 H43A 117.8 .
C44 C43 H43A 117.8 .
O12 C44 C43 125.0(4) .
O12 C44 C42 116.8(3) .
C43 C44 C42 118.1(4) .
O11 C45 C43 124.1(4) .
O11 C45 C46 116.2(4) .
C43 C45 C46 119.7(4) .
C47 C46 C51 118.2(4) .
C47 C46 C45 118.6(4) .
C51 C46 C45 123.2(4) .
C48 C47 C46 120.3(5) .
C48 C47 H47 119.8 .
C46 C47 H47 119.8 .
C49 C48 C47 120.2(5) .
C49 C48 H48 119.9 .
C47 C48 H48 119.9 .
C50 C49 C48 120.1(4) .
C50 C49 H49 120.0 .
C48 C49 H49 120.0 .
C49 C50 C51 120.4(5) .
C49 C50 H50 119.8 .
C51 C50 H50 119.8 .
C50 C51 C46 120.8(5) .
C50 C51 H51 119.6 .
C46 C51 H51 119.6 .
C53 C52 C57 121.2(5) .
C53 C52 H52 119.4 .
C57 C52 H52 119.4 .
C52 C53 C54 120.2(5) .
C52 C53 H53 119.9 .
C54 C53 H53 119.9 .
C55 C54 C53 119.0(5) .
C55 C54 H54 120.5 .
C53 C54 H54 120.5 .
C54 C55 C56 120.7(5) .
C54 C55 H55 119.6 .
C56 C55 H55 119.6 .
C55 C56 C57 120.7(5) .
C55 C56 H56 119.7 .
C57 C56 H56 119.7 .
C52 C57 C56 118.1(4) .
C52 C57 C58 118.9(4) .
C56 C57 C58 123.0(4) .
O9 C58 C59 124.2(4) .
O9 C58 C57 116.2(4) .
C59 C58 C57 119.6(4) .
C58 C59 C60 123.4(4) .
C58 C59 H59A 118.3 .
C60 C59 H59A 118.3 .
O10 C60 C59 123.8(4) .
O10 C60 C61 115.9(4) .
C59 C60 C61 120.4(4) .
C62 C61 C66 119.4(4) .
C62 C61 C60 118.1(4) .
C66 C61 C60 122.5(4) .
C61 C62 C63 120.1(5) .
C61 C62 H62 119.9 .
C63 C62 H62 119.9 .
C64 C63 C62 120.1(5) .
C64 C63 H63 119.9 .
C62 C63 H63 119.9 .
C63 C64 C65 120.5(5) .
C63 C64 H64 119.8 .
C65 C64 H64 119.8 .
C64 C65 C66 120.1(5) .
C64 C65 H65 120.0 .
C66 C65 H65 120.0 .
C61 C66 C65 119.7(5) .
C61 C66 H66 120.1 .
C65 C66 H66 120.1 .
C72 C67 C68 117.9(4) .
C72 C67 C73 123.2(4) .
C68 C67 C73 118.9(4) .
C69 C68 C67 120.9(4) .
C69 C68 H68 119.6 .
C67 C68 H68 119.6 .
C70 C69 C68 120.2(5) .
C70 C69 H69 119.9 .
C68 C69 H69 119.9 .
C71 C70 C69 119.5(5) .
C71 C70 H70 120.2 .
C69 C70 H70 120.2 .
C70 C71 C72 120.8(5) .
C70 C71 H71 119.6 .
C72 C71 H71 119.6 .
C71 C72 C67 120.7(5) .
C71 C72 H72 119.7 .
C67 C72 H72 119.7 .
O7 C73 C74 125.7(4) .
O7 C73 C67 115.8(3) .
C74 C73 C67 118.4(3) .
C75 C74 C73 125.2(4) .
C75 C74 H74A 117.4 .
C73 C74 H74A 117.4 .
O8 C75 C74 125.0(4) .
O8 C75 C76 116.6(4) .
C74 C75 C76 118.4(4) .
C79 C76 C77 117.7(4) .
C79 C76 C75 118.7(4) .
C77 C76 C75 123.5(4) .
C76 C77 C78 120.7(5) .
C76 C77 H77 119.7 .
C78 C77 H77 119.7 .
C81 C78 C77 120.2(5) .
C81 C78 H78 119.9 .
C77 C78 H78 119.9 .
C76 C79 C80 121.5(5) .
C76 C79 H79 119.2 .
C80 C79 H79 119.2 .
C81 C80 C79 119.8(5) .
C81 C80 H80 120.1 .
C79 C80 H80 120.1 .
C78 C81 C80 120.1(5) .
C78 C81 H81 120.0 .
C80 C81 H81 120.0 .
C83 C82 H82A 109.5 .
C83 C82 H82B 109.5 .
H82A C82 H82B 109.5 .
C83 C82 H82C 109.5 .
H82A C82 H82C 109.5 .
H82B C82 H82C 109.5 .
N5 C83 C82 178.1(8) .
N6 C85 C86 176.1(13) .
C85 C86 H86A 109.5 .
C85 C86 H86B 109.5 .
H86A C86 H86B 109.5 .
C85 C86 H86C 109.5 .
H86A C86 H86C 109.5 .
H86B C86 H86C 109.5 .
C88 C87 H87A 109.5 .
C88 C87 H87B 109.5 .
H87A C87 H87B 109.5 .
C88 C87 H87C 109.5 .
H87A C87 H87C 109.5 .
H87B C87 H87C 109.5 .
N7 C88 C87 169.7(18) .
C90 O15 C90 180.0(9) 2_565

loop_
_geom_bond_atom_site_label_1
_geom_bond_atom_site_label_2
_geom_bond_distance
_geom_bond_site_symmetry_2
Dy1 O10 2.298(3) .
Dy1 O5 2.301(3) .
Dy1 O9 2.304(3) .
Dy1 O13 2.304(3) .
Dy1 O11 2.317(3) .
Dy1 O12 2.324(3) .
Dy1 O14 2.670(3) .
Dy1 O6 2.670(3) .
Dy1 Ni2 3.4151(7) .
Ni2 O7 2.028(3) .
Ni2 O8 2.038(3) .
Ni2 O5 2.040(3) .
Ni2 O13 2.040(3) .
Ni2 N4 2.123(4) .
Ni2 N3 2.123(3) .
O5 C35 1.351(5) .
O6 C34 1.389(5) .
O6 C36 1.426(5) .
O7 C73 1.266(5) .
O8 C75 1.268(5) .
O9 C58 1.268(5) .
O10 C60 1.253(5) .
O11 C45 1.273(5) .
O12 C44 1.269(5) .
O13 C21 1.329(5) .
O14 C16 1.387(5) .
O14 C15 1.432(5) .
N3 C27 1.485(5) .
N3 C26 1.486(5) .
N3 C28 1.493(5) .
N4 C25 1.482(6) .
N4 C24 1.484(5) .
N4 C23 1.503(6) .
N5 C83 1.136(8) .
C15 H15A 0.9800 .
C15 H15B 0.9800 .
C15 H15C 0.9800 .
C16 C17 1.383(6) .
C16 C21 1.414(5) .
C17 C18 1.402(6) .
C17 H17 0.9500 .
C18 C19 1.385(6) .
C18 C22 1.508(6) .
C19 C20 1.395(6) .
C19 H19 0.9500 .
C20 C21 1.404(6) .
C20 C23 1.510(6) .
C22 H22A 0.9800 .
C22 H22B 0.9800 .
C22 H22C 0.9800 .
C23 H23A 0.9900 .
C23 H23B 0.9900 .
C24 H24A 0.9800 .
C24 H24B 0.9800 .
C24 H24C 0.9800 .
C25 C26 1.519(6) .
C25 H25A 0.9900 .
C25 H25B 0.9900 .
C26 H26A 0.9900 .
C26 H26B 0.9900 .
C27 H27A 0.9800 .
C27 H27B 0.9800 .
C27 H27C 0.9800 .
C28 C29 1.511(6) .
C28 H28A 0.9900 .
C28 H28B 0.9900 .
C29 C35 1.402(6) .
C29 C30 1.410(6) .
C30 C31 1.377(7) .
C30 H30 0.9500 .
C31 C33 1.402(6) .
C31 C32 1.514(6) .
C32 H32A 0.9800 .
C32 H32B 0.9800 .
C32 H32C 0.9800 .
C33 C34 1.379(6) .
C33 H33 0.9500 .
C34 C35 1.407(6) .
C36 H36A 0.9800 .
C36 H36B 0.9800 .
C36 H36C 0.9800 .
C37 C38 1.386(6) .
C37 C39 1.397(7) .
C37 H37 0.9500 .
C38 C42 1.394(5) .
C38 H38 0.9500 .
C39 C40 1.382(7) .
C39 H39 0.9500 .
C40 C41 1.387(6) .
C40 H40 0.9500 .
C41 C42 1.401(6) .
C41 H41 0.9500 .
C42 C44 1.485(5) .
C43 C45 1.401(6) .
C43 C44 1.413(6) .
C43 H43A 0.9500 .
C45 C46 1.498(6) .
C46 C47 1.397(6) .
C46 C51 1.397(6) .
C47 C48 1.395(6) .
C47 H47 0.9500 .
C48 C49 1.379(8) .
C48 H48 0.9500 .
C49 C50 1.370(8) .
C49 H49 0.9500 .
C50 C51 1.384(6) .
C50 H50 0.9500 .
C51 H51 0.9500 .
C52 C53 1.383(7) .
C52 C57 1.389(6) .
C52 H52 0.9500 .
C53 C54 1.394(8) .
C53 H53 0.9500 .
C54 C55 1.378(8) .
C54 H54 0.9500 .
C55 C56 1.389(7) .
C55 H55 0.9500 .
C56 C57 1.394(7) .
C56 H56 0.9500 .
C57 C58 1.489(6) .
C58 C59 1.402(6) .
C59 C60 1.404(6) .
C59 H59A 0.9500 .
C60 C61 1.515(6) .
C61 C62 1.389(7) .
C61 C66 1.396(7) .
C62 C63 1.392(6) .
C62 H62 0.9500 .
C63 C64 1.375(8) .
C63 H63 0.9500 .
C64 C65 1.376(9) .
C64 H64 0.9500 .
C65 C66 1.398(7) .
C65 H65 0.9500 .
C66 H66 0.9500 .
C67 C72 1.388(6) .
C67 C68 1.395(6) .
C67 C73 1.505(5) .
C68 C69 1.383(6) .
C68 H68 0.9500 .
C69 C70 1.375(7) .
C69 H69 0.9500 .
C70 C71 1.369(8) .
C70 H70 0.9500 .
C71 C72 1.380(7) .
C71 H71 0.9500 .
C72 H72 0.9500 .
C73 C74 1.402(6) .
C74 C75 1.401(5) .
C74 H74A 0.9500 .
C75 C76 1.502(6) .
C76 C79 1.384(6) .
C76 C77 1.388(6) .
C77 C78 1.400(7) .
C77 H77 0.9500 .
C78 C81 1.362(8) .
C78 H78 0.9500 .
C79 C80 1.388(7) .
C79 H79 0.9500 .
C80 C81 1.373(8) .
C80 H80 0.9500 .
C81 H81 0.9500 .
C82 C83 1.447(8) .
C82 H82A 0.9800 .
C82 H82B 0.9800 .
C82 H82C 0.9800 .
N6 C85 1.100(18) .
C85 C86 1.332(18) .
C86 H86A 0.9800 .
C86 H86B 0.9800 .
C86 H86C 0.9800 .
C87 C88 1.464(11) .
C87 H87A 0.9800 .
C87 H87B 0.9800 .
C87 H87C 0.9800 .
C88 N7 1.161(9) .
O15 C90 1.535(9) 2_565
O15 C90 1.535(9) .

loop_
_geom_torsion_atom_site_label_1
_geom_torsion_atom_site_label_2
_geom_torsion_atom_site_label_3
_geom_torsion_atom_site_label_4
_geom_torsion
O10 Dy1 Ni2 O7 -116.65(13)
O5 Dy1 Ni2 O7 34.71(16)
O9 Dy1 Ni2 O7 -42.10(13)
O13 Dy1 Ni2 O7 -176.08(16)
O11 Dy1 Ni2 O7 101.0(7)
O12 Dy1 Ni2 O7 100.81(13)
O14 Dy1 Ni2 O7 172.36(13)
O6 Dy1 Ni2 O7 28.54(13)
O10 Dy1 Ni2 O8 -41.28(11)
O5 Dy1 Ni2 O8 110.09(14)
O9 Dy1 Ni2 O8 33.28(11)
O13 Dy1 Ni2 O8 -100.70(14)
O11 Dy1 Ni2 O8 176.4(7)
O12 Dy1 Ni2 O8 176.18(11)
O14 Dy1 Ni2 O8 -112.26(10)
O6 Dy1 Ni2 O8 103.92(10)
O10 Dy1 Ni2 O5 -151.37(14)
O9 Dy1 Ni2 O5 -76.81(14)
O13 Dy1 Ni2 O5 149.21(17)
O11 Dy1 Ni2 O5 66.3(7)
O12 Dy1 Ni2 O5 66.09(13)
O14 Dy1 Ni2 O5 137.64(13)
O6 Dy1 Ni2 O5 -6.17(13)
O10 Dy1 Ni2 O13 59.42(14)
O5 Dy1 Ni2 O13 -149.21(17)
O9 Dy1 Ni2 O13 133.98(14)
O11 Dy1 Ni2 O13 -82.9(7)
O12 Dy1 Ni2 O13 -83.12(14)
O14 Dy1 Ni2 O13 -11.56(13)
O6 Dy1 Ni2 O13 -155.38(13)
O10 Dy1 Ni2 N4 45.49(15)
O5 Dy1 Ni2 N4 -163.14(17)
O9 Dy1 Ni2 N4 120.05(15)
O13 Dy1 Ni2 N4 -13.93(17)
O11 Dy1 Ni2 N4 -96.9(7)
O12 Dy1 Ni2 N4 -97.05(15)
O14 Dy1 Ni2 N4 -25.50(14)
O6 Dy1 Ni2 N4 -169.31(14)
O10 Dy1 Ni2 N3 141.92(12)
O5 Dy1 Ni2 N3 -66.72(15)
O9 Dy1 Ni2 N3 -143.53(12)
O13 Dy1 Ni2 N3 82.49(15)
O11 Dy1 Ni2 N3 -0.4(7)
O12 Dy1 Ni2 N3 -0.62(12)
O14 Dy1 Ni2 N3 70.93(12)
O6 Dy1 Ni2 N3 -72.89(12)
O7 Ni2 O5 C35 57.3(3)
O8 Ni2 O5 C35 146.2(3)
O13 Ni2 O5 C35 -127.4(3)
N4 Ni2 O5 C35 -88.1(6)
N3 Ni2 O5 C35 -30.8(3)
Dy1 Ni2 O5 C35 -147.4(3)
O7 Ni2 O5 Dy1 -155.29(11)
O8 Ni2 O5 Dy1 -66.43(12)
O13 Ni2 O5 Dy1 20.05(11)
N4 Ni2 O5 Dy1 59.3(5)
N3 Ni2 O5 Dy1 116.60(13)
O10 Dy1 O5 C35 -173.6(2)
O9 Dy1 O5 C35 -99.9(3)
O13 Dy1 O5 C35 131.0(3)
O11 Dy1 O5 C35 -20.6(3)
O12 Dy1 O5 C35 34.8(3)
O14 Dy1 O5 C35 98.1(3)
O6 Dy1 O5 C35 -37.3(3)
Ni2 Dy1 O5 C35 149.7(3)
O10 Dy1 O5 Ni2 36.69(17)
O9 Dy1 O5 Ni2 110.39(12)
O13 Dy1 O5 Ni2 -18.69(10)
O11 Dy1 O5 Ni2 -170.32(12)
O12 Dy1 O5 Ni2 -114.93(12)
O14 Dy1 O5 Ni2 -51.60(14)
O6 Dy1 O5 Ni2 172.98(15)
O10 Dy1 O6 C34 146.6(2)
O5 Dy1 O6 C34 32.2(2)
O9 Dy1 O6 C34 142.0(3)
O13 Dy1 O6 C34 18.4(3)
O11 Dy1 O6 C34 -137.4(3)
O12 Dy1 O6 C34 -61.5(2)
O14 Dy1 O6 C34 -72.8(3)
Ni2 Dy1 O6 C34 36.3(2)
O10 Dy1 O6 C36 -59.7(4)
O5 Dy1 O6 C36 -174.2(4)
O9 Dy1 O6 C36 -64.4(3)
O13 Dy1 O6 C36 172.0(3)
O11 Dy1 O6 C36 16.2(3)
O12 Dy1 O6 C36 92.2(3)
O14 Dy1 O6 C36 80.8(4)
Ni2 Dy1 O6 C36 -170.1(3)
O8 Ni2 O7 C73 6.5(3)
O5 Ni2 O7 C73 99.3(3)
O13 Ni2 O7 C73 53.2(12)
N4 Ni2 O7 C73 -89.2(3)
N3 Ni2 O7 C73 -175.0(3)
Dy1 Ni2 O7 C73 77.2(4)
O7 Ni2 O8 C75 -8.3(3)
O5 Ni2 O8 C75 -105.4(3)
O13 Ni2 O8 C75 176.4(3)
N4 Ni2 O8 C75 86.7(3)
N3 Ni2 O8 C75 -37(2)
Dy1 Ni2 O8 C75 -143.4(3)
O10 Dy1 O9 C58 -17.9(4)
O5 Dy1 O9 C58 -145.0(4)
O13 Dy1 O9 C58 -78.1(4)
O11 Dy1 O9 C58 73.7(4)
O12 Dy1 O9 C58 126.9(4)
O14 Dy1 O9 C58 11.5(5)
O6 Dy1 O9 C58 159.1(4)
Ni2 Dy1 O9 C58 -110.3(4)
O5 Dy1 O10 C60 86.9(4)
O9 Dy1 O10 C60 1.8(4)
O13 Dy1 O10 C60 138.1(4)
O11 Dy1 O10 C60 -76.6(4)
O12 Dy1 O10 C60 -139.5(4)
O14 Dy1 O10 C60 -158.0(4)
O6 Dy1 O10 C60 -2.7(5)
Ni2 Dy1 O10 C60 107.4(4)
O10 Dy1 O11 C45 -151.9(4)
O5 Dy1 O11 C45 49.3(4)
O9 Dy1 O11 C45 134.9(4)
O13 Dy1 O11 C45 -83.3(4)
O12 Dy1 O11 C45 -9.0(4)
O14 Dy1 O11 C45 -81.4(4)
O6 Dy1 O11 C45 64.1(4)
Ni2 Dy1 O11 C45 -9.2(10)
O10 Dy1 O12 C44 70.9(4)
O5 Dy1 O12 C44 -144.6(4)
O9 Dy1 O12 C44 -51.4(4)
O13 Dy1 O12 C44 147.9(4)
O11 Dy1 O12 C44 3.2(4)
O14 Dy1 O12 C44 89.3(4)
O6 Dy1 O12 C44 -83.3(4)
Ni2 Dy1 O12 C44 -176.8(3)
O7 Ni2 O13 C21 -136.3(10)
O8 Ni2 O13 C21 -89.5(3)
O5 Ni2 O13 C21 177.0(3)
N4 Ni2 O13 C21 6.4(3)
N3 Ni2 O13 C21 92.3(3)
Dy1 Ni2 O13 C21 -163.0(4)
O7 Ni2 O13 Dy1 26.8(11)
O8 Ni2 O13 Dy1 73.53(12)
O5 Ni2 O13 Dy1 -20.02(11)
N4 Ni2 O13 Dy1 169.38(13)
N3 Ni2 O13 Dy1 -104.70(13)
O10 Dy1 O13 C21 44.9(3)
O5 Dy1 O13 C21 -177.0(3)
O9 Dy1 O13 C21 102.7(3)
O11 Dy1 O13 C21 -26.6(4)
O12 Dy1 O13 C21 -94.7(3)
O14 Dy1 O13 C21 -28.7(3)
O6 Dy1 O13 C21 -164.0(3)
Ni2 Dy1 O13 C21 164.4(3)
O10 Dy1 O13 Ni2 -119.43(13)
O5 Dy1 O13 Ni2 18.69(10)
O9 Dy1 O13 Ni2 -61.61(16)
O11 Dy1 O13 Ni2 169.07(12)
O12 Dy1 O13 Ni2 100.98(12)
O14 Dy1 O13 Ni2 166.95(15)
O6 Dy1 O13 Ni2 31.64(17)
O10 Dy1 O14 C16 -61.9(2)
O5 Dy1 O14 C16 60.5(3)
O9 Dy1 O14 C16 -91.8(3)
O13 Dy1 O14 C16 25.7(2)
O11 Dy1 O14 C16 -153.0(3)
O12 Dy1 O14 C16 130.8(3)
O6 Dy1 O14 C16 142.2(2)
Ni2 Dy1 O14 C16 33.3(2)
O10 Dy1 O14 C15 91.7(3)
O5 Dy1 O14 C15 -145.9(3)
O9 Dy1 O14 C15 61.8(4)
O13 Dy1 O14 C15 179.2(3)
O11 Dy1 O14 C15 0.5(3)
O12 Dy1 O14 C15 -75.6(3)
O6 Dy1 O14 C15 -64.3(4)
Ni2 Dy1 O14 C15 -173.2(3)
O7 Ni2 N3 C27 -163.3(3)
O8 Ni2 N3 C27 -135(2)
O5 Ni2 N3 C27 -65.9(3)
O13 Ni2 N3 C27 12.0(3)
N4 Ni2 N3 C27 101.5(3)
Dy1 Ni2 N3 C27 -28.8(3)
O7 Ni2 N3 C26 77.4(2)
O8 Ni2 N3 C26 106(2)
O5 Ni2 N3 C26 174.8(2)
O13 Ni2 N3 C26 -107.3(2)
N4 Ni2 N3 C26 -17.8(2)
Dy1 Ni2 N3 C26 -148.1(2)
O7 Ni2 N3 C28 -40.7(3)
O8 Ni2 N3 C28 -12(2)
O5 Ni2 N3 C28 56.7(2)
O13 Ni2 N3 C28 134.6(2)
N4 Ni2 N3 C28 -135.9(3)
Dy1 Ni2 N3 C28 93.8(2)
O7 Ni2 N4 C25 -99.6(3)
O8 Ni2 N4 C25 171.4(3)
O5 Ni2 N4 C25 46.0(6)
O13 Ni2 N4 C25 84.3(3)
N3 Ni2 N4 C25 -11.3(3)
Dy1 Ni2 N4 C25 93.4(3)
O7 Ni2 N4 C24 19.9(3)
O8 Ni2 N4 C24 -69.2(3)
O5 Ni2 N4 C24 165.4(4)
O13 Ni2 N4 C24 -156.3(3)
N3 Ni2 N4 C24 108.1(3)
Dy1 Ni2 N4 C24 -147.2(3)
O7 Ni2 N4 C23 138.9(3)
O8 Ni2 N4 C23 49.8(3)
O5 Ni2 N4 C23 -75.6(6)
O13 Ni2 N4 C23 -37.3(3)
N3 Ni2 N4 C23 -132.9(3)
Dy1 Ni2 N4 C23 -28.2(3)
C15 O14 C16 C17 0.9(6)
Dy1 O14 C16 C17 156.7(3)
C15 O14 C16 C21 -178.0(4)
Dy1 O14 C16 C21 -22.1(4)
O14 C16 C17 C18 -178.1(4)
C21 C16 C17 C18 0.6(6)
C16 C17 C18 C19 -1.4(6)
C16 C17 C18 C22 177.6(4)
C17 C18 C19 C20 1.3(7)
C22 C18 C19 C20 -177.7(4)
C18 C19 C20 C21 -0.3(7)
C18 C19 C20 C23 173.8(4)
Ni2 O13 C21 C20 9.9(6)
Dy1 O13 C21 C20 -150.1(3)
Ni2 O13 C21 C16 -170.9(3)
Dy1 O13 C21 C16 29.2(5)
C19 C20 C21 O13 178.7(4)
C23 C20 C21 O13 4.9(6)
C19 C20 C21 C16 -0.6(6)
C23 C20 C21 C16 -174.4(4)
C17 C16 C21 O13 -178.9(4)
O14 C16 C21 O13 0.0(5)
C17 C16 C21 C20 0.4(6)
O14 C16 C21 C20 179.3(3)
C25 N4 C23 C20 -56.9(5)
C24 N4 C23 C20 -176.9(4)
Ni2 N4 C23 C20 60.2(4)
C19 C20 C23 N4 141.6(4)
C21 C20 C23 N4 -44.5(6)
C24 N4 C25 C26 -82.3(4)
C23 N4 C25 C26 160.2(3)
Ni2 N4 C25 C26 38.8(4)
C27 N3 C26 C25 -78.4(4)
C28 N3 C26 C25 161.6(3)
Ni2 N3 C26 C25 44.4(4)
N4 C25 C26 N3 -59.5(4)
C27 N3 C28 C29 60.8(4)
C26 N3 C28 C29 -178.4(3)
Ni2 N3 C28 C29 -65.5(4)
N3 C28 C29 C35 32.5(5)
N3 C28 C29 C30 -147.0(4)
C35 C29 C30 C31 -1.1(6)
C28 C29 C30 C31 178.4(4)
C29 C30 C31 C33 -3.3(7)
C29 C30 C31 C32 178.7(4)
C30 C31 C33 C34 3.4(6)
C32 C31 C33 C34 -178.6(4)
C31 C33 C34 O6 -177.4(4)
C31 C33 C34 C35 0.9(6)
C36 O6 C34 C33 -3.4(6)
Dy1 O6 C34 C33 152.7(4)
C36 O6 C34 C35 178.2(4)
Dy1 O6 C34 C35 -25.7(4)
Ni2 O5 C35 C29 5.8(5)
Dy1 O5 C35 C29 -136.5(3)
Ni2 O5 C35 C34 -178.0(3)
Dy1 O5 C35 C34 39.7(4)
C30 C29 C35 O5 -178.5(4)
C28 C29 C35 O5 2.0(6)
C30 C29 C35 C34 5.4(6)
C28 C29 C35 C34 -174.1(4)
C33 C34 C35 O5 178.1(4)
O6 C34 C35 O5 -3.4(5)
C33 C34 C35 C29 -5.4(6)
O6 C34 C35 C29 173.1(3)
C39 C37 C38 C42 -2.6(6)
C38 C37 C39 C40 0.8(7)
C37 C39 C40 C41 0.7(7)
C39 C40 C41 C42 -0.4(7)
C37 C38 C42 C41 2.8(6)
C37 C38 C42 C44 -174.5(4)
C40 C41 C42 C38 -1.4(6)
C40 C41 C42 C44 175.9(4)
Dy1 O12 C44 C43 -2.0(6)
Dy1 O12 C44 C42 174.1(2)
C45 C43 C44 O12 3.2(7)
C45 C43 C44 C42 -172.8(4)
C38 C42 C44 O12 -35.3(5)
C41 C42 C44 O12 147.4(4)
C38 C42 C44 C43 141.0(4)
C41 C42 C44 C43 -36.3(6)
Dy1 O11 C45 C43 13.3(6)
Dy1 O11 C45 C46 -165.6(3)
C44 C43 C45 O11 -8.6(7)
C44 C43 C45 C46 170.3(4)
O11 C45 C46 C47 11.3(6)
C43 C45 C46 C47 -167.6(4)
O11 C45 C46 C51 -168.7(4)
C43 C45 C46 C51 12.4(6)
C51 C46 C47 C48 1.5(6)
C45 C46 C47 C48 -178.4(4)
C46 C47 C48 C49 -0.7(7)
C47 C48 C49 C50 -0.5(7)
C48 C49 C50 C51 0.8(8)
C49 C50 C51 C46 0.1(8)
C47 C46 C51 C50 -1.3(7)
C45 C46 C51 C50 178.7(4)
C57 C52 C53 C54 -1.0(8)
C52 C53 C54 C55 -2.0(9)
C53 C54 C55 C56 3.1(9)
C54 C55 C56 C57 -1.2(10)
C53 C52 C57 C56 2.9(8)
C53 C52 C57 C58 -177.5(5)
C55 C56 C57 C52 -1.8(8)
C55 C56 C57 C58 178.6(5)
Dy1 O9 C58 C59 23.0(7)
Dy1 O9 C58 C57 -159.0(3)
C52 C57 C58 O9 -22.4(6)
C56 C57 C58 O9 157.1(5)
C52 C57 C58 C59 155.6(5)
C56 C57 C58 C59 -24.8(7)
O9 C58 C59 C60 -5.9(8)
C57 C58 C59 C60 176.1(4)
Dy1 O10 C60 C59 8.8(7)
Dy1 O10 C60 C61 -170.6(3)
C58 C59 C60 O10 -9.3(8)
C58 C59 C60 C61 170.1(4)
O10 C60 C61 C62 14.9(6)
C59 C60 C61 C62 -164.5(4)
O10 C60 C61 C66 -165.8(5)
C59 C60 C61 C66 14.7(7)
C66 C61 C62 C63 -1.9(7)
C60 C61 C62 C63 177.4(4)
C61 C62 C63 C64 1.1(8)
C62 C63 C64 C65 -0.7(9)
C63 C64 C65 C66 1.2(10)
C62 C61 C66 C65 2.3(9)
C60 C61 C66 C65 -176.9(5)
C64 C65 C66 C61 -2.0(10)
C72 C67 C68 C69 1.8(7)
C73 C67 C68 C69 -177.3(4)
C67 C68 C69 C70 -1.0(8)
C68 C69 C70 C71 -0.4(9)
C69 C70 C71 C72 1.0(10)
C70 C71 C72 C67 -0.1(10)
C68 C67 C72 C71 -1.2(8)
C73 C67 C72 C71 177.8(5)
Ni2 O7 C73 C74 -4.4(6)
Ni2 O7 C73 C67 172.0(3)
C72 C67 C73 O7 154.6(5)
C68 C67 C73 O7 -26.3(6)
C72 C67 C73 C74 -28.7(6)
C68 C67 C73 C74 150.3(4)
O7 C73 C74 C75 0.7(7)
C67 C73 C74 C75 -175.6(4)
Ni2 O8 C75 C74 7.8(6)
Ni2 O8 C75 C76 -169.4(3)
C73 C74 C75 O8 -2.5(7)
C73 C74 C75 C76 174.6(4)
O8 C75 C76 C79 15.3(6)
C74 C75 C76 C79 -162.1(4)
O8 C75 C76 C77 -169.0(5)
C74 C75 C76 C77 13.6(7)
C79 C76 C77 C78 0.4(8)
C75 C76 C77 C78 -175.3(5)
C76 C77 C78 C81 -2.9(9)
C77 C76 C79 C80 1.9(8)
C75 C76 C79 C80 177.8(5)
C76 C79 C80 C81 -1.8(9)
C77 C78 C81 C80 3.1(10)
C79 C80 C81 C78 -0.8(10)
